data_7052510
loop_
_publ_author_name
'Andrew Parkin'
'Suzanne M. Harte'
'Andr\'es E. Goeta'
'Chick C. Wilson'

_publ_section_title
;
 Imaging proton migration from X-rays and neutrons
;
_journal_issue 6
_journal_name_full 'New J. Chem.'
_journal_page_first 718
_journal_page_last 721
_journal_paper_doi 10.1039/b315515c
_journal_volume 28
_journal_year 2004
_chemical_formula_moiety 'H2 O4 P, H, O C H4 N2'
_chemical_formula_sum 'C H7 N2 O5 P'
_chemical_formula_weight 158.06
_chemical_name_common '1:1 co-crystal of urea:phosphoric acid'
_chemical_name_systematic
;
?
;
_space_group_IT_number 61
_symmetry_cell_setting orthorhombic
_symmetry_space_group_name_Hall '-P 2ac 2ab'
_symmetry_space_group_name_H-M 'P b c a'
_atom_sites_solution_hydrogens mixed
_atom_sites_solution_primary 'known coordinates'
_atom_sites_solution_secondary none
_audit_creation_method SHELXL-97
_cell_angle_alpha 90.00
_cell_angle_beta 90.00
_cell_angle_gamma 90.00
_cell_formula_units_Z 8
_cell_length_a 7.4904(6)
_cell_length_b 9.0176(7)
_cell_length_c 17.7254(16)
_cell_measurement_reflns_used 925
_cell_measurement_temperature 350(2)
_cell_measurement_theta_max 25.94
_cell_measurement_theta_min 10.29
_cell_volume 1197.27(17)
_computing_cell_refinement 'SMART V5.625 (Bruker, 2000)'
_computing_data_collection 'SMART V5.625 (Bruker, 2000)'
_computing_data_reduction 'SAINT V6.02A (Bruker, 2000)'
_computing_molecular_graphics SHELXTL
_computing_publication_material Encifer
_computing_structure_refinement 'SHELXL-97 (Sheldrick, 1997)'
_computing_structure_solution 'known coordinates'
_diffrn_ambient_temperature 350(2)
_diffrn_measured_fraction_theta_full 0.997
_diffrn_measured_fraction_theta_max 0.997
_diffrn_measurement_device_type 'Bruker SMART-6000 CCD Diffractometer'
_diffrn_measurement_method '\w scans'
_diffrn_radiation_monochromator graphite
_diffrn_radiation_source 'fine-focus sealed tube'
_diffrn_radiation_type MoK\a
_diffrn_radiation_wavelength 0.71073
_diffrn_reflns_av_R_equivalents 0.0192
_diffrn_reflns_av_sigmaI/netI 0.0156
_diffrn_reflns_limit_h_max 10
_diffrn_reflns_limit_h_min -10
_diffrn_reflns_limit_k_max 12
_diffrn_reflns_limit_k_min -10
_diffrn_reflns_limit_l_max 24
_diffrn_reflns_limit_l_min -25
_diffrn_reflns_number 7970
_diffrn_reflns_theta_full 30.52
_diffrn_reflns_theta_max 30.52
_diffrn_reflns_theta_min 2.30
_diffrn_standards_number 0
_exptl_absorpt_coefficient_mu 0.419
_exptl_absorpt_correction_type none
_exptl_crystal_colour colourless
_exptl_crystal_density_diffrn 1.754
_exptl_crystal_density_method 'not measured'
_exptl_crystal_description 'irregular shape'
_exptl_crystal_F_000 656
_exptl_crystal_size_max 0.50
_exptl_crystal_size_mid 0.30
_exptl_crystal_size_min 0.24
_refine_diff_density_max 0.283
_refine_diff_density_min -0.614
_refine_diff_density_rms 0.146
_refine_ls_extinction_method none
_refine_ls_goodness_of_fit_ref 1.126
_refine_ls_hydrogen_treatment mixed
_refine_ls_matrix_type full
_refine_ls_number_parameters 106
_refine_ls_number_reflns 1825
_refine_ls_number_restraints 0
_refine_ls_restrained_S_all 1.126
_refine_ls_R_factor_all 0.0413
_refine_ls_R_factor_gt 0.0348
_refine_ls_shift/su_max 0.000
_refine_ls_shift/su_mean 0.000
_refine_ls_structure_factor_coef Fsqd
_refine_ls_weighting_details 'calc w=1/[\s^2^(Fo^2^)+(0.0598P)^2^+0.1712P] where P=(Fo^2^+2Fc^2^)/3'
_refine_ls_weighting_scheme calc
_refine_ls_wR_factor_gt 0.0955
_refine_ls_wR_factor_ref 0.1017
_reflns_number_gt 1548
_reflns_number_total 1825
_reflns_threshold_expression >2sigma(I)
_cod_data_source_file b315515c.txt
_cod_data_source_block 350k
_cod_depositor_comments
;
The following automatic conversions were performed:
'_symmetry_cell_setting' value 'Orthorhombic' changed to 'orthorhombic'
according to '/home/saulius/struct/CIF-dictionaries/cif_core.dic'
dictionary named 'cif_core.dic' version 2.4.1 from 2010-06-29.

Automatic conversion script
Id: cif_fix_enum 1527 2010-12-29 10:47:43Z saulius 
;
_cod_original_sg_symbol_H-M Pbca
_cod_database_code 7052510

loop_
_symmetry_equiv_pos_as_xyz
'x, y, z'
'-x+1/2, -y, z+1/2'
'-x, y+1/2, -z+1/2'
'x+1/2, -y+1/2, -z'
'-x, -y, -z'
'x-1/2, y, -z-1/2'
'x, -y-1/2, z-1/2'
'-x-1/2, y-1/2, z'

loop_
_atom_site_label
_atom_site_type_symbol
_atom_site_fract_x
_atom_site_fract_y
_atom_site_fract_z
_atom_site_U_iso_or_equiv
_atom_site_adp_type
_atom_site_occupancy
_atom_site_symmetry_multiplicity
_atom_site_calc_flag
_atom_site_refinement_flags
_atom_site_disorder_assembly
_atom_site_disorder_group
P P 0.22188(5) 0.19112(3) 0.189146(17) 0.02807(13) Uani 1 1 d . . .
O1 O 0.11640(12) 0.06527(9) 0.22252(5) 0.0332(2) Uani 1 1 d . . .
O2 O 0.40893(14) 0.13983(13) 0.16078(6) 0.0411(3) Uani 1 1 d . . .
H2 H 0.462(3) 0.115(3) 0.1964(13) 0.083(8) Uiso 1 1 d . . .
O3 O 0.24872(18) 0.30662(12) 0.25283(6) 0.0412(3) Uani 1 1 d . . .
H3 H 0.289(3) 0.380(3) 0.2424(11) 0.052(6) Uiso 1 1 d . . .
O4 O 0.13430(15) 0.26158(12) 0.12068(5) 0.0409(3) Uani 1 1 d . . .
O5 O -0.13406(16) 0.18945(10) 0.05344(7) 0.0439(3) Uani 1 1 d . . .
N6 N -0.1382(2) -0.04150(16) 0.10362(8) 0.0496(4) Uani 1 1 d . . .
H6A H -0.184(3) -0.132(3) 0.1033(11) 0.065(6) Uiso 1 1 d . . .
H6B H -0.077(3) -0.014(3) 0.1390(11) 0.062(6) Uiso 1 1 d . . .
N7 N -0.28227(19) 0.00983(16) -0.00695(8) 0.0439(3) Uani 1 1 d . . .
H7A H -0.302(3) 0.078(2) -0.0422(10) 0.061(6) Uiso 1 1 d . . .
H7B H -0.315(3) -0.074(2) -0.0092(12) 0.062(6) Uiso 1 1 d . . .
C8 C -0.18332(18) 0.05346(14) 0.05054(7) 0.0326(3) Uani 1 1 d . . .
H1 H -0.0030 0.2188 0.0913 0.040 Uani 1 1 d . . .

loop_
_atom_site_aniso_label
_atom_site_aniso_U_11
_atom_site_aniso_U_22
_atom_site_aniso_U_33
_atom_site_aniso_U_23
_atom_site_aniso_U_13
_atom_site_aniso_U_12
P 0.0324(2) 0.02341(18) 0.02842(19) 0.00018(10) -0.00051(11) -0.00192(10)
O1 0.0371(5) 0.0241(4) 0.0385(5) 0.0027(3) 0.0018(4) -0.0019(3)
O2 0.0335(5) 0.0534(6) 0.0364(5) -0.0019(5) 0.0016(4) 0.0026(5)
O3 0.0604(7) 0.0283(5) 0.0350(5) -0.0051(4) 0.0045(4) -0.0108(4)
O4 0.0444(6) 0.0364(5) 0.0420(5) 0.0114(4) -0.0102(4) -0.0060(4)
O5 0.0491(7) 0.0290(5) 0.0536(6) 0.0045(4) -0.0175(5) -0.0020(4)
N6 0.0650(9) 0.0386(7) 0.0453(7) 0.0116(6) -0.0168(7) -0.0134(6)
N7 0.0512(8) 0.0414(7) 0.0392(7) 0.0007(5) -0.0117(5) -0.0075(6)
C8 0.0316(6) 0.0328(6) 0.0336(6) 0.0005(5) -0.0003(5) 0.0000(5)
H1 0.047 0.030 0.044 0.008 0.005 0.003

loop_
_atom_type_symbol
_atom_type_description
_atom_type_scat_dispersion_real
_atom_type_scat_dispersion_imag
_atom_type_scat_source
C C 0.0033 0.0016 'International Tables Vol C Tables 4.2.6.8 and 6.1.1.4'
H H 0.0000 0.0000 'International Tables Vol C Tables 4.2.6.8 and 6.1.1.4'
N N 0.0061 0.0033 'International Tables Vol C Tables 4.2.6.8 and 6.1.1.4'
O O 0.0106 0.0060 'International Tables Vol C Tables 4.2.6.8 and 6.1.1.4'
P P 0.1023 0.0942 'International Tables Vol C Tables 4.2.6.8 and 6.1.1.4'

loop_
_geom_angle_atom_site_label_1
_geom_angle_atom_site_label_2
_geom_angle_atom_site_label_3
_geom_angle
_geom_angle_site_symmetry_1
_geom_angle_site_symmetry_3
_geom_angle_publ_flag
O1 P O4 113.77(6) . . ?
O1 P O3 106.79(6) . . ?
O4 P O3 110.92(6) . . ?
O1 P O2 112.03(6) . . ?
O4 P O2 104.75(6) . . ?
O3 P O2 108.53(7) . . ?
P O2 H2 106.6(18) . . ?
P O3 H3 117.8(16) . . ?
P O4 H1 125.1 . . ?
C8 O5 H1 117.5 . . ?
C8 N6 H6A 119.7(13) . . ?
C8 N6 H6B 119.8(16) . . ?
H6A N6 H6B 120(2) . . ?
C8 N7 H7A 115.5(13) . . ?
C8 N7 H7B 119.5(16) . . ?
H7A N7 H7B 125(2) . . ?
O5 C8 N6 121.33(13) . . ?
O5 C8 N7 118.53(13) . . ?
N6 C8 N7 120.13(14) . . ?

loop_
_geom_bond_atom_site_label_1
_geom_bond_atom_site_label_2
_geom_bond_distance
_geom_bond_site_symmetry_2
_geom_bond_publ_flag
P O1 1.5040(9) . ?
P O4 1.5187(10) . ?
P O3 1.5490(11) . ?
P O2 1.5588(11) . ?
O2 H2 0.78(2) . ?
O3 H3 0.75(2) . ?
O4 H1 1.2159 . ?
O5 C8 1.2816(16) . ?
O5 H1 1.2181 . ?
N6 C8 1.3163(18) . ?
N6 H6A 0.88(2) . ?
N6 H6B 0.81(2) . ?
N7 C8 1.3202(18) . ?
N7 H7A 0.89(2) . ?
N7 H7B 0.80(2) . ?

loop_
_geom_hbond_atom_site_label_D
_geom_hbond_atom_site_label_H
_geom_hbond_atom_site_label_A
_geom_hbond_distance_DH
_geom_hbond_distance_HA
_geom_hbond_distance_DA
_geom_hbond_angle_DHA
_geom_hbond_site_symmetry_A
O5 H1 O4 1.22 1.22 2.4258(15) 170.6 .

loop_
_cod_related_entry_id
_cod_related_entry_database
_cod_related_entry_code
1 ChemSpider 19748
